data_4089077
loop_
_publ_author_name
'Bienfait, Andr\'e M.'
'Wolf, Benjamin M.'
'T\"ornroos, Karl W.'
'Anwander, Reiner'

_publ_section_title
;
 Donor-Solvent-Dependent Cluster Formation of (C5Me5)SmI2(THF)x-Type
 Half-Sandwich Complexes
;
_journal_issue 21
_journal_name_full Organometallics
_journal_page_first 3743
_journal_paper_doi 10.1021/acs.organomet.6b00695
_journal_volume 35
_journal_year 2016
_chemical_formula_moiety 'C44 H68 I8 O Sm4, 2.5(C6 H6)'
_chemical_formula_sum 'C59 H83 I8 O Sm4'
_chemical_formula_weight 2424.85
_space_group_crystal_system monoclinic
_space_group_IT_number 14
_space_group_name_Hall '-P 2yn'
_space_group_name_H-M_alt 'P 1 21/n 1'
_atom_sites_solution_hydrogens geom
_audit_creation_method SHELXL-2014/7
_cell_angle_alpha 90
_cell_angle_beta 91.2420(10)
_cell_angle_gamma 90
_cell_formula_units_Z 4
_cell_length_a 15.2577(6)
_cell_length_b 23.8027(9)
_cell_length_c 20.2814(8)
_cell_measurement_reflns_used 9856
_cell_measurement_temperature 153(2)
_cell_measurement_theta_max 24.95
_cell_measurement_theta_min 2.17
_cell_volume 7364.0(5)
_computing_cell_refinement 'Bruker AXS SAINT V7.68A, 2009'
_computing_data_collection 'Bruker AXS APEX2'
_computing_data_reduction 'Bruker AXS SAINT V7.68A, 2009'
_computing_molecular_graphics 'ORTPEP-3, J. Appl. Cryst. (2012). 45, 849&#x0096;854'
_computing_publication_material 'Bruker SHELXTL'
_computing_structure_refinement 'SHELXL-2014/7 (Sheldrick, 2014)'
_computing_structure_solution 'SHELXT (Sheldrick, 2014)'
_diffrn_ambient_temperature 153(2)
_diffrn_measured_fraction_theta_full 0.999
_diffrn_measured_fraction_theta_max 0.999
_diffrn_measurement_device_type 'Bruker APEX-II Pt135 CCD'
_diffrn_measurement_method '\w scans'
_diffrn_radiation_type MoK\a
_diffrn_radiation_wavelength 0.71073
_diffrn_reflns_av_R_equivalents 0.0515
_diffrn_reflns_av_unetI/netI 0.0322
_diffrn_reflns_Laue_measured_fraction_full 0.999
_diffrn_reflns_Laue_measured_fraction_max 0.999
_diffrn_reflns_limit_h_max 18
_diffrn_reflns_limit_h_min -18
_diffrn_reflns_limit_k_max 28
_diffrn_reflns_limit_k_min -28
_diffrn_reflns_limit_l_max 24
_diffrn_reflns_limit_l_min -24
_diffrn_reflns_number 83447
_diffrn_reflns_point_group_measured_fraction_full 0.999
_diffrn_reflns_point_group_measured_fraction_max 0.999
_diffrn_reflns_theta_full 25.068
_diffrn_reflns_theta_max 25.068
_diffrn_reflns_theta_min 1.688
_diffrn_source 'Bruker TXS Rotating anode'
_exptl_absorpt_coefficient_mu 6.529
_exptl_absorpt_correction_type multi-scan
_exptl_absorpt_process_details 'SADABS-2008/1, Bruker AXS'
_exptl_crystal_colour red
_exptl_crystal_density_diffrn 2.187
_exptl_crystal_description rod
_exptl_crystal_F_000 4468
_exptl_crystal_size_max 0.188
_exptl_crystal_size_mid 0.108
_exptl_crystal_size_min 0.020
_exptl_transmission_factor_max 1.0000
_exptl_transmission_factor_min 0.6918
_refine_diff_density_max 2.264
_refine_diff_density_min -4.593
_refine_diff_density_rms 0.183
_refine_ls_extinction_method none
_refine_ls_goodness_of_fit_ref 1.044
_refine_ls_hydrogen_treatment constr
_refine_ls_matrix_type full
_refine_ls_number_parameters 655
_refine_ls_number_reflns 13057
_refine_ls_number_restraints 1037
_refine_ls_restrained_S_all 1.013
_refine_ls_R_factor_all 0.0527
_refine_ls_R_factor_gt 0.0392
_refine_ls_shift/su_max 0.001
_refine_ls_shift/su_mean 0.000
_refine_ls_structure_factor_coef Fsqd
_refine_ls_weighting_details 'w=1/[\s^2^(Fo^2^)+(0.0503P)^2^+78.6741P] where P=(Fo^2^+2Fc^2^)/3'
_refine_ls_weighting_scheme calc
_refine_ls_wR_factor_gt 0.1038
_refine_ls_wR_factor_ref 0.1102
_reflns_Friedel_coverage 0.000
_reflns_number_gt 10587
_reflns_number_total 13057
_reflns_threshold_expression 'I > 2\s(I)'
_cod_data_source_file om6b00695_si_004.cif
_cod_data_source_block Compound3a
_cod_original_sg_symbol_H-M 'P 21/n'
_cod_database_code 4089077
_shelx_shelxl_version_number 2014/7
_shelx_space_group_comment
;
The symmetry employed for this shelxl refinement is uniquely defined
by the following loop, which should always be used as a source of
symmetry information in preference to the above space-group names.
They are only intended as comments.
;
_shelx_estimated_absorpt_t_min 0.373
_shelx_estimated_absorpt_t_max 0.881

loop_
_space_group_symop_operation_xyz
'x, y, z'
'-x+1/2, y+1/2, -z+1/2'
'-x, -y, -z'
'x-1/2, -y-1/2, z-1/2'

loop_
_atom_site_label
_atom_site_type_symbol
_atom_site_fract_x
_atom_site_fract_y
_atom_site_fract_z
_atom_site_U_iso_or_equiv
_atom_site_adp_type
_atom_site_occupancy
_atom_site_site_symmetry_order
_atom_site_calc_flag
_atom_site_refinement_flags_posn
_atom_site_refinement_flags_adp
_atom_site_refinement_flags_occupancy
Sm1 Sm 0.36487(3) 0.36311(2) 0.15546(2) 0.02965(11) Uani 1 1 d . U .
I1 I 0.43112(4) 0.32172(3) 0.01702(3) 0.03551(15) Uani 1 1 d . U .
C1 C 0.2096(6) 0.3483(4) 0.0936(5) 0.0389(19) Uani 1 1 d . U .
Sm2 Sm 0.59969(3) 0.26907(2) 0.08286(2) 0.03060(12) Uani 1 1 d . U .
I2 I 0.73397(4) 0.34821(3) 0.01705(3) 0.04180(16) Uani 1 1 d . U .
C2 C 0.2231(6) 0.3001(4) 0.1325(5) 0.0347(18) Uani 1 1 d . U .
Sm3 Sm 0.78190(3) 0.40786(2) 0.15381(2) 0.03275(12) Uani 1 1 d . U .
I3 I 0.72185(4) 0.42764(3) 0.30203(3) 0.03912(16) Uani 1 1 d . U .
C3 C 0.2204(6) 0.3160(4) 0.2008(5) 0.0388(19) Uani 1 1 d . U .
Sm4 Sm 0.59186(3) 0.32628(2) 0.29688(2) 0.02913(11) Uani 1 1 d . U .
I4 I 0.41361(4) 0.38991(3) 0.30511(3) 0.03740(15) Uani 1 1 d . U .
C4 C 0.2030(7) 0.3745(5) 0.2019(5) 0.043(2) Uani 1 1 d . U .
I5 I 0.46637(4) 0.24771(3) 0.20274(3) 0.03170(14) Uani 1 1 d . U .
C5 C 0.1974(7) 0.3942(5) 0.1369(5) 0.044(2) Uani 1 1 d . U .
I6 I 0.73885(4) 0.27571(3) 0.20209(3) 0.03207(14) Uani 1 1 d . U .
C6 C 0.1943(7) 0.3490(5) 0.0190(5) 0.048(3) Uani 1 1 d . U .
H6A H 0.1313 0.3465 0.0090 0.072 Uiso 1 1 calc R U .
H6B H 0.2243 0.3170 -0.0007 0.072 Uiso 1 1 calc R U .
H6C H 0.2174 0.3841 0.0009 0.072 Uiso 1 1 calc R U .
I7 I 0.57030(5) 0.39342(4) 0.15521(4) 0.05227(19) Uani 1 1 d . U .
C7 C 0.2304(7) 0.2410(4) 0.1077(5) 0.042(2) Uani 1 1 d . U .
H7A H 0.1719 0.2268 0.0956 0.063 Uiso 1 1 calc R U .
H7B H 0.2563 0.2172 0.1424 0.063 Uiso 1 1 calc R U .
H7C H 0.2676 0.2403 0.0690 0.063 Uiso 1 1 calc R U .
I8 I 0.7216(3) 0.52079(15) 0.10311(14) 0.0467(6) Uani 0.728(13) 1 d . U P
I8A I 0.6942(7) 0.5098(4) 0.1011(4) 0.0432(11) Uani 0.272(13) 1 d . U P
C8 C 0.2238(7) 0.2772(5) 0.2581(5) 0.046(2) Uani 1 1 d . U .
H8A H 0.1642 0.2706 0.2736 0.069 Uiso 1 1 calc R U .
H8B H 0.2595 0.2939 0.2937 0.069 Uiso 1 1 calc R U .
H8C H 0.2498 0.2414 0.2448 0.069 Uiso 1 1 calc R U .
C9 C 0.1847(7) 0.4092(5) 0.2624(6) 0.057(3) Uani 1 1 d . U .
H9A H 0.1225 0.4196 0.2624 0.086 Uiso 1 1 calc R U .
H9B H 0.2206 0.4434 0.2619 0.086 Uiso 1 1 calc R U .
H9C H 0.1992 0.3874 0.3021 0.086 Uiso 1 1 calc R U .
C10 C 0.1700(8) 0.4527(5) 0.1161(7) 0.058(3) Uani 1 1 d . U .
H10A H 0.1059 0.4549 0.1139 0.088 Uiso 1 1 calc R U .
H10B H 0.1936 0.4610 0.0726 0.088 Uiso 1 1 calc R U .
H10C H 0.1927 0.4800 0.1483 0.088 Uiso 1 1 calc R U .
C11 C 0.5399(7) 0.1697(5) 0.0408(5) 0.049(2) Uani 1 1 d . U .
C12 C 0.5790(7) 0.1951(5) -0.0152(5) 0.047(2) Uani 1 1 d . U .
C13 C 0.6689(7) 0.1974(4) -0.0051(5) 0.041(2) Uani 1 1 d . U .
C14 C 0.6899(7) 0.1749(5) 0.0576(5) 0.046(2) Uani 1 1 d . U .
C15 C 0.6092(7) 0.1576(5) 0.0861(5) 0.047(2) Uani 1 1 d . U .
C16 C 0.4459(8) 0.1557(6) 0.0458(7) 0.066(3) Uani 1 1 d . U .
H16A H 0.4350 0.1185 0.0267 0.099 Uiso 1 1 calc R U .
H16B H 0.4108 0.1838 0.0218 0.099 Uiso 1 1 calc R U .
H16C H 0.4296 0.1556 0.0923 0.099 Uiso 1 1 calc R U .
C17 C 0.5342(8) 0.2094(6) -0.0795(6) 0.067(3) Uani 1 1 d . U .
H17A H 0.5505 0.1818 -0.1129 0.101 Uiso 1 1 calc R U .
H17B H 0.5523 0.2469 -0.0935 0.101 Uiso 1 1 calc R U .
H17C H 0.4706 0.2087 -0.0740 0.101 Uiso 1 1 calc R U .
C18 C 0.7383(8) 0.2129(6) -0.0548(6) 0.064(3) Uani 1 1 d . U .
H18A H 0.7456 0.1817 -0.0858 0.096 Uiso 1 1 calc R U .
H18B H 0.7941 0.2202 -0.0316 0.096 Uiso 1 1 calc R U .
H18C H 0.7198 0.2466 -0.0790 0.096 Uiso 1 1 calc R U .
C19 C 0.7818(8) 0.1634(6) 0.0830(6) 0.069(4) Uani 1 1 d . U .
H19A H 0.8065 0.1317 0.0587 0.104 Uiso 1 1 calc R U .
H19B H 0.7804 0.1541 0.1300 0.104 Uiso 1 1 calc R U .
H19C H 0.8182 0.1968 0.0767 0.104 Uiso 1 1 calc R U .
C20 C 0.6027(11) 0.1244(6) 0.1498(6) 0.076(4) Uani 1 1 d . U .
H20A H 0.6171 0.0850 0.1415 0.114 Uiso 1 1 calc R U .
H20B H 0.5429 0.1271 0.1662 0.114 Uiso 1 1 calc R U .
H20C H 0.6440 0.1399 0.1827 0.114 Uiso 1 1 calc R U .
C21 C 0.9356(7) 0.4409(4) 0.2074(5) 0.041(2) Uani 1 1 d . U .
C22 C 0.9408(6) 0.3816(4) 0.2017(5) 0.0369(18) Uani 1 1 d . U .
C23 C 0.9434(6) 0.3692(4) 0.1332(5) 0.0352(18) Uani 1 1 d . U .
C24 C 0.9375(6) 0.4198(4) 0.0982(5) 0.0395(19) Uani 1 1 d . U .
C25 C 0.9338(7) 0.4644(4) 0.1433(5) 0.042(2) Uani 1 1 d . U .
C26 C 0.9429(8) 0.4737(5) 0.2700(6) 0.055(3) Uani 1 1 d . U .
H26A H 1.0031 0.4875 0.2759 0.083 Uiso 1 1 calc R U .
H26B H 0.9281 0.4495 0.3072 0.083 Uiso 1 1 calc R U .
H26C H 0.9024 0.5056 0.2679 0.083 Uiso 1 1 calc R U .
C27 C 0.9555(7) 0.3414(5) 0.2567(5) 0.048(3) Uani 1 1 d . U .
H27A H 1.0186 0.3358 0.2640 0.072 Uiso 1 1 calc R U .
H27B H 0.9277 0.3054 0.2456 0.072 Uiso 1 1 calc R U .
H27C H 0.9299 0.3565 0.2970 0.072 Uiso 1 1 calc R U .
C28 C 0.9604(7) 0.3112(4) 0.1047(5) 0.045(2) Uani 1 1 d . U .
H28A H 1.0229 0.3023 0.1093 0.068 Uiso 1 1 calc R U .
H28B H 0.9430 0.3107 0.0579 0.068 Uiso 1 1 calc R U .
H28C H 0.9262 0.2832 0.1284 0.068 Uiso 1 1 calc R U .
C29 C 0.9459(7) 0.4263(5) 0.0235(5) 0.048(3) Uani 1 1 d . U .
H29A H 1.0055 0.4385 0.0134 0.073 Uiso 1 1 calc R U .
H29B H 0.9038 0.4544 0.0072 0.073 Uiso 1 1 calc R U .
H29C H 0.9338 0.3902 0.0019 0.073 Uiso 1 1 calc R U .
C30 C 0.9436(8) 0.5260(4) 0.1268(6) 0.053(3) Uani 1 1 d . U .
H30A H 1.0059 0.5350 0.1225 0.079 Uiso 1 1 calc R U .
H30B H 0.9189 0.5487 0.1621 0.079 Uiso 1 1 calc R U .
H30C H 0.9124 0.5341 0.0851 0.079 Uiso 1 1 calc R U .
C31 C 0.5567(6) 0.3057(4) 0.4242(5) 0.0385(19) Uani 1 1 d . U .
C32 C 0.5419(6) 0.2543(4) 0.3893(5) 0.0386(19) Uani 1 1 d . U .
C33 C 0.6245(6) 0.2344(4) 0.3675(4) 0.0373(18) Uani 1 1 d . U .
C34 C 0.6892(6) 0.2743(4) 0.3880(4) 0.0342(18) Uani 1 1 d . U .
C35 C 0.6475(6) 0.3168(4) 0.4235(4) 0.0358(18) Uani 1 1 d . U .
C36 C 0.4905(7) 0.3350(5) 0.4659(5) 0.053(3) Uani 1 1 d . U .
H36A H 0.4934 0.3198 0.5108 0.080 Uiso 1 1 calc R U .
H36B H 0.4316 0.3291 0.4470 0.080 Uiso 1 1 calc R U .
H36C H 0.5033 0.3754 0.4672 0.080 Uiso 1 1 calc R U .
C37 C 0.4558(7) 0.2237(5) 0.3854(5) 0.052(3) Uani 1 1 d . U .
H37A H 0.4431 0.2075 0.4286 0.079 Uiso 1 1 calc R U .
H37B H 0.4591 0.1936 0.3526 0.079 Uiso 1 1 calc R U .
H37C H 0.4091 0.2500 0.3725 0.079 Uiso 1 1 calc R U .
C38 C 0.6419(8) 0.1781(5) 0.3355(5) 0.050(3) Uani 1 1 d . U .
H38A H 0.6458 0.1489 0.3696 0.076 Uiso 1 1 calc R U .
H38B H 0.6973 0.1798 0.3120 0.076 Uiso 1 1 calc R U .
H38C H 0.5940 0.1691 0.3043 0.076 Uiso 1 1 calc R U .
C39 C 0.7866(6) 0.2678(5) 0.3824(5) 0.047(3) Uani 1 1 d . U .
H39A H 0.8126 0.2604 0.4262 0.071 Uiso 1 1 calc R U .
H39B H 0.8114 0.3025 0.3646 0.071 Uiso 1 1 calc R U .
H39C H 0.7993 0.2364 0.3529 0.071 Uiso 1 1 calc R U .
C40 C 0.6936(8) 0.3632(5) 0.4625(5) 0.050(3) Uani 1 1 d . U .
H40A H 0.6925 0.3543 0.5096 0.075 Uiso 1 1 calc R U .
H40B H 0.6636 0.3990 0.4543 0.075 Uiso 1 1 calc R U .
H40C H 0.7546 0.3661 0.4486 0.075 Uiso 1 1 calc R U .
O1 O 0.3795(5) 0.4606(3) 0.1326(3) 0.0503(17) Uani 1 1 d D U .
C41 C 0.3991(12) 0.4802(5) 0.0667(6) 0.083(4) Uani 1 1 d D U .
H41A H 0.3451 0.4801 0.0387 0.099 Uiso 1 1 calc R U .
H41B H 0.4426 0.4551 0.0463 0.099 Uiso 1 1 calc R U .
C42 C 0.4342(10) 0.5372(5) 0.0720(7) 0.073(3) Uani 1 1 d D U .
H42A H 0.4990 0.5369 0.0757 0.088 Uiso 1 1 calc R U .
H42B H 0.4159 0.5604 0.0336 0.088 Uiso 1 1 calc R U .
C43 C 0.3952(12) 0.5575(6) 0.1324(7) 0.088(4) Uani 1 1 d D U .
H43A H 0.3354 0.5722 0.1234 0.105 Uiso 1 1 calc R U .
H43B H 0.4314 0.5877 0.1525 0.105 Uiso 1 1 calc R U .
C44 C 0.3922(10) 0.5082(4) 0.1765(6) 0.065(3) Uani 1 1 d D U .
H44A H 0.4477 0.5044 0.2023 0.078 Uiso 1 1 calc R U .
H44B H 0.3431 0.5114 0.2073 0.078 Uiso 1 1 calc R U .
C1S C 0.2203(9) 0.5619(5) 0.3596(6) 0.125(6) Uani 1 1 d G U .
H1SA H 0.2262 0.5449 0.4018 0.150 Uiso 1 1 calc R U .
C2S C 0.1404(7) 0.5601(5) 0.3254(7) 0.118(6) Uani 1 1 d G U .
H2SA H 0.0916 0.5419 0.3444 0.141 Uiso 1 1 calc R U .
C3S C 0.1318(6) 0.5849(5) 0.2636(7) 0.109(5) Uani 1 1 d G U .
H3SA H 0.0772 0.5837 0.2403 0.131 Uiso 1 1 calc R U .
C4S C 0.2033(8) 0.6115(5) 0.2359(6) 0.119(5) Uani 1 1 d G U .
H4SA H 0.1974 0.6285 0.1936 0.142 Uiso 1 1 calc R U .
C5S C 0.2832(6) 0.6134(5) 0.2700(7) 0.116(5) Uani 1 1 d G U .
H5SA H 0.3320 0.6316 0.2511 0.139 Uiso 1 1 calc R U .
C6S C 0.2918(6) 0.5885(5) 0.3318(7) 0.125(6) Uani 1 1 d G U .
H6SA H 0.3464 0.5898 0.3552 0.150 Uiso 1 1 calc R U .
C7S C 0.4989(6) 0.6826(5) 0.2868(6) 0.099(4) Uani 1 1 d G U .
H7SA H 0.4636 0.7132 0.3003 0.118 Uiso 1 1 calc R U .
C8S C 0.5352(8) 0.6828(4) 0.2245(6) 0.103(5) Uani 1 1 d G U .
H8SA H 0.5246 0.7136 0.1955 0.124 Uiso 1 1 calc R U .
C9S C 0.5868(7) 0.6381(5) 0.2046(5) 0.101(5) Uani 1 1 d G U .
H9SA H 0.6116 0.6382 0.1621 0.122 Uiso 1 1 calc R U .
C10S C 0.6022(7) 0.5931(5) 0.2471(7) 0.111(5) Uani 1 1 d G U .
H10D H 0.6375 0.5625 0.2335 0.133 Uiso 1 1 calc R U .
C11S C 0.5659(8) 0.5929(5) 0.3093(6) 0.122(6) Uani 1 1 d G U .
H11A H 0.5764 0.5622 0.3383 0.147 Uiso 1 1 calc R U .
C12S C 0.5143(7) 0.6377(6) 0.3292(5) 0.107(5) Uani 1 1 d G U .
H12A H 0.4895 0.6375 0.3718 0.128 Uiso 1 1 calc R U .
C13S C 0.5036(15) 0.4998(9) 0.5647(11) 0.151(9) Uani 1 1 d D U .
H13A H 0.5047 0.4999 0.6116 0.227 Uiso 1 1 calc R U .
C14S C 0.4221(15) 0.4907(7) 0.5340(8) 0.145(8) Uani 1 1 d D U .
H14A H 0.3714 0.4843 0.5594 0.174 Uiso 1 1 calc R U .
C15S C 0.4164(16) 0.4912(8) 0.4654(8) 0.136(8) Uani 1 1 d D U .
H15A H 0.3630 0.4859 0.4413 0.205 Uiso 1 1 calc R U .

loop_
_atom_site_aniso_label
_atom_site_aniso_U_11
_atom_site_aniso_U_22
_atom_site_aniso_U_33
_atom_site_aniso_U_23
_atom_site_aniso_U_13
_atom_site_aniso_U_12
Sm1 0.0321(2) 0.0322(3) 0.0244(2) -0.00160(19) -0.00535(18) -0.00153(19)
I1 0.0330(3) 0.0480(4) 0.0252(3) -0.0048(3) -0.0074(2) 0.0003(3)
C1 0.031(4) 0.047(4) 0.039(4) -0.001(3) -0.006(3) -0.002(3)
Sm2 0.0248(2) 0.0428(3) 0.0240(2) -0.0059(2) -0.00239(17) 0.0012(2)
I2 0.0443(4) 0.0560(4) 0.0253(3) -0.0003(3) 0.0048(3) -0.0030(3)
C2 0.028(4) 0.044(4) 0.032(4) -0.006(3) -0.003(3) -0.003(3)
Sm3 0.0356(3) 0.0387(3) 0.0239(2) 0.0054(2) 0.00034(19) 0.0073(2)
I3 0.0456(4) 0.0450(4) 0.0267(3) 0.0003(3) 0.0015(3) -0.0070(3)
C3 0.035(4) 0.049(4) 0.032(4) -0.005(3) 0.000(3) -0.003(3)
Sm4 0.0234(2) 0.0415(3) 0.0223(2) 0.00641(19) -0.00291(17) -0.00041(19)
I4 0.0368(3) 0.0481(4) 0.0270(3) -0.0067(3) -0.0064(2) 0.0089(3)
C4 0.036(4) 0.049(4) 0.043(4) -0.010(3) -0.003(3) 0.003(3)
I5 0.0302(3) 0.0369(3) 0.0280(3) -0.0007(2) -0.0001(2) 0.0005(2)
C5 0.039(5) 0.048(4) 0.046(4) -0.006(3) -0.006(3) 0.001(3)
I6 0.0252(3) 0.0439(4) 0.0270(3) 0.0029(2) -0.0028(2) 0.0004(2)
C6 0.038(5) 0.066(7) 0.040(4) 0.001(4) -0.013(4) -0.004(5)
I7 0.0401(4) 0.0738(5) 0.0427(4) 0.0000(4) -0.0040(3) -0.0031(3)
C7 0.037(5) 0.046(5) 0.043(5) -0.008(4) 0.002(4) -0.009(4)
I8 0.0407(14) 0.0410(11) 0.0580(8) 0.0172(7) -0.0094(9) 0.0004(9)
I8A 0.039(3) 0.038(2) 0.0523(19) 0.0130(16) -0.010(2) 0.0030(17)
C8 0.039(5) 0.059(6) 0.040(5) 0.004(4) 0.005(4) -0.005(4)
C9 0.039(6) 0.074(7) 0.060(6) -0.027(5) 0.000(4) 0.006(5)
C10 0.046(6) 0.052(5) 0.076(8) -0.004(5) -0.020(6) 0.009(4)
C11 0.049(4) 0.047(5) 0.050(4) -0.019(4) 0.005(3) 0.006(3)
C12 0.043(4) 0.059(5) 0.041(4) -0.017(3) -0.005(3) 0.007(4)
C13 0.044(4) 0.047(5) 0.030(4) -0.013(3) 0.000(3) 0.005(3)
C14 0.045(4) 0.059(5) 0.034(4) -0.006(4) 0.001(3) 0.011(3)
C15 0.058(4) 0.041(5) 0.041(4) -0.011(3) 0.008(3) 0.005(3)
C16 0.052(5) 0.064(7) 0.082(8) -0.031(6) 0.009(5) -0.005(5)
C17 0.063(7) 0.095(9) 0.043(5) -0.023(5) -0.013(5) 0.016(6)
C18 0.068(6) 0.078(8) 0.046(6) -0.013(5) 0.019(5) 0.005(6)
C19 0.057(5) 0.089(9) 0.062(7) -0.022(7) -0.013(5) 0.027(5)
C20 0.120(11) 0.060(7) 0.050(6) 0.003(5) 0.025(6) 0.024(7)
C21 0.041(5) 0.044(4) 0.040(4) 0.002(3) 0.005(3) -0.002(3)
C22 0.030(4) 0.042(4) 0.040(4) 0.008(3) 0.000(3) 0.000(3)
C23 0.027(4) 0.039(4) 0.040(4) 0.006(3) -0.002(3) 0.002(3)
C24 0.036(4) 0.043(4) 0.039(4) 0.006(3) 0.006(3) 0.004(3)
C25 0.041(5) 0.043(4) 0.044(4) 0.005(3) 0.005(3) 0.001(3)
C26 0.050(6) 0.065(7) 0.051(5) -0.011(5) 0.007(4) -0.014(5)
C27 0.035(5) 0.060(6) 0.048(5) 0.018(5) -0.005(4) -0.001(4)
C28 0.038(5) 0.044(5) 0.054(6) 0.000(4) 0.008(4) 0.005(4)
C29 0.050(6) 0.057(7) 0.038(4) 0.011(4) 0.010(4) 0.000(5)
C30 0.055(7) 0.038(5) 0.066(7) 0.006(4) 0.010(5) 0.002(4)
C31 0.038(4) 0.049(4) 0.029(4) 0.009(3) -0.003(3) 0.000(3)
C32 0.037(4) 0.051(4) 0.028(4) 0.008(3) 0.000(3) -0.005(3)
C33 0.040(4) 0.046(4) 0.026(4) 0.009(3) -0.001(3) 0.000(3)
C34 0.034(3) 0.044(4) 0.025(4) 0.014(3) -0.005(3) 0.001(3)
C35 0.038(4) 0.044(4) 0.025(4) 0.011(3) -0.007(3) 0.000(3)
C36 0.053(6) 0.074(7) 0.033(5) 0.004(5) 0.008(4) 0.013(5)
C37 0.044(5) 0.076(7) 0.037(5) 0.018(5) 0.000(4) -0.021(5)
C38 0.067(7) 0.045(5) 0.038(5) 0.004(4) -0.006(5) 0.006(4)
C39 0.036(4) 0.072(7) 0.034(5) 0.016(5) -0.009(4) 0.004(4)
C40 0.064(6) 0.053(6) 0.032(5) 0.004(4) -0.012(4) -0.008(5)
O1 0.065(4) 0.038(3) 0.048(4) 0.004(3) -0.016(3) -0.007(3)
C41 0.136(12) 0.058(6) 0.053(5) 0.016(4) -0.006(6) -0.019(6)
C42 0.078(8) 0.054(6) 0.087(7) 0.016(5) -0.004(6) -0.006(6)
C43 0.122(12) 0.051(6) 0.090(7) 0.013(5) 0.002(7) -0.010(6)
C44 0.092(9) 0.036(5) 0.065(6) -0.001(4) -0.014(5) -0.006(5)
C1S 0.084(8) 0.113(13) 0.177(13) -0.044(10) -0.004(8) -0.014(8)
C2S 0.086(8) 0.095(12) 0.172(13) -0.048(9) -0.004(8) -0.012(8)
C3S 0.070(8) 0.085(11) 0.174(13) -0.043(9) 0.006(8) -0.002(7)
C4S 0.083(8) 0.087(10) 0.187(13) -0.046(9) 0.008(8) 0.001(7)
C5S 0.079(8) 0.088(11) 0.181(13) -0.059(9) 0.001(8) -0.009(7)
C6S 0.085(9) 0.107(13) 0.183(14) -0.049(10) 0.005(8) -0.015(8)
C7S 0.075(9) 0.107(10) 0.113(9) -0.036(7) -0.014(7) -0.039(7)
C8S 0.106(11) 0.083(9) 0.121(10) -0.017(7) 0.003(8) -0.024(7)
C9S 0.099(11) 0.099(9) 0.106(9) -0.027(7) -0.008(8) -0.020(8)
C10S 0.101(11) 0.116(10) 0.115(10) -0.017(8) -0.016(8) -0.012(8)
C11S 0.110(12) 0.145(12) 0.111(10) -0.013(8) -0.022(8) -0.009(9)
C12S 0.084(10) 0.133(11) 0.102(9) -0.023(7) -0.020(7) -0.034(8)
C13S 0.29(3) 0.082(14) 0.080(12) -0.009(10) -0.022(12) -0.038(14)
C14S 0.29(3) 0.062(10) 0.087(10) -0.009(8) -0.016(11) -0.031(13)
C15S 0.25(3) 0.075(12) 0.084(10) -0.005(8) -0.016(12) -0.025(15)

loop_
_atom_type_symbol
_atom_type_description
_atom_type_scat_dispersion_real
_atom_type_scat_dispersion_imag
_atom_type_scat_source
C C 0.0033 0.0016 'International Tables Vol C Tables 4.2.6.8 and 6.1.1.4'
H H 0.0000 0.0000 'International Tables Vol C Tables 4.2.6.8 and 6.1.1.4'
O O 0.0106 0.0060 'International Tables Vol C Tables 4.2.6.8 and 6.1.1.4'
I I -0.4742 1.8119 'International Tables Vol C Tables 4.2.6.8 and 6.1.1.4'
Sm Sm -0.1638 3.4418 'International Tables Vol C Tables 4.2.6.8 and 6.1.1.4'

loop_
_geom_angle_atom_site_label_1
_geom_angle_atom_site_label_2
_geom_angle_atom_site_label_3
_geom_angle
_geom_angle_site_symmetry_1
_geom_angle_site_symmetry_3
O1 Sm1 C3 124.2(3) . .
O1 Sm1 C2 126.5(3) . .
C3 Sm1 C2 31.4(3) . .
O1 Sm1 C4 93.5(3) . .
C3 Sm1 C4 30.8(3) . .
C2 Sm1 C4 50.7(3) . .
O1 Sm1 C5 78.3(3) . .
C3 Sm1 C5 50.9(3) . .
C2 Sm1 C5 50.4(3) . .
C4 Sm1 C5 30.3(3) . .
O1 Sm1 C1 97.1(3) . .
C3 Sm1 C1 51.3(3) . .
C2 Sm1 C1 30.5(3) . .
C4 Sm1 C1 50.6(3) . .
C5 Sm1 C1 30.7(3) . .
O1 Sm1 I1 95.61(18) . .
C3 Sm1 I1 117.4(2) . .
C2 Sm1 I1 86.7(2) . .
C4 Sm1 I1 131.3(2) . .
C5 Sm1 I1 106.5(2) . .
C1 Sm1 I1 80.8(2) . .
O1 Sm1 I4 88.24(16) . .
C3 Sm1 I4 86.2(2) . .
C2 Sm1 I4 116.9(2) . .
C4 Sm1 I4 80.9(2) . .
C5 Sm1 I4 106.4(2) . .
C1 Sm1 I4 131.4(2) . .
I1 Sm1 I4 147.02(2) . .
O1 Sm1 I7 71.64(19) . .
C3 Sm1 I7 155.7(2) . .
C2 Sm1 I7 156.0(2) . .
C4 Sm1 I7 152.2(2) . .
C5 Sm1 I7 149.8(2) . .
C1 Sm1 I7 151.7(2) . .
I1 Sm1 I7 74.82(2) . .
I4 Sm1 I7 75.42(2) . .
O1 Sm1 I5 145.78(18) . .
C3 Sm1 I5 86.3(2) . .
C2 Sm1 I5 87.5(2) . .
C4 Sm1 I5 114.5(2) . .
C5 Sm1 I5 135.6(2) . .
C1 Sm1 I5 115.6(2) . .
I1 Sm1 I5 80.849(19) . .
I4 Sm1 I5 77.863(18) . .
I7 Sm1 I5 74.62(2) . .
Sm2 I1 Sm1 91.230(19) . .
C2 C1 C5 107.6(9) . .
C2 C1 C6 125.7(9) . .
C5 C1 C6 125.9(10) . .
C2 C1 Sm1 74.2(5) . .
C5 C1 Sm1 74.6(6) . .
C6 C1 Sm1 125.3(7) . .
C15 Sm2 C11 30.8(3) . .
C15 Sm2 C12 50.7(3) . .
C11 Sm2 C12 31.1(3) . .
C15 Sm2 C14 31.1(3) . .
C11 Sm2 C14 51.1(3) . .
C12 Sm2 C14 50.3(3) . .
C15 Sm2 C13 50.5(3) . .
C11 Sm2 C13 50.6(3) . .
C12 Sm2 C13 29.9(3) . .
C14 Sm2 C13 30.4(3) . .
C15 Sm2 I2 125.4(2) . .
C11 Sm2 I2 128.6(2) . .
C12 Sm2 I2 98.5(3) . .
C14 Sm2 I2 94.5(2) . .
C13 Sm2 I2 80.1(2) . .
C15 Sm2 I1 117.0(2) . .
C11 Sm2 I1 86.9(2) . .
C12 Sm2 I1 82.1(2) . .
C14 Sm2 I1 132.2(2) . .
C13 Sm2 I1 107.5(2) . .
I2 Sm2 I1 96.74(2) . .
C15 Sm2 I6 89.7(2) . .
C11 Sm2 I6 120.3(3) . .
C12 Sm2 I6 131.6(2) . .
C14 Sm2 I6 81.4(2) . .
C13 Sm2 I6 105.6(2) . .
I2 Sm2 I6 82.020(19) . .
I1 Sm2 I6 146.16(2) . .
C15 Sm2 I5 81.9(2) . .
C11 Sm2 I5 83.4(2) . .
C12 Sm2 I5 112.9(3) . .
C14 Sm2 I5 110.1(2) . .
C13 Sm2 I5 131.1(2) . .
I2 Sm2 I5 147.93(2) . .
I1 Sm2 I5 81.943(18) . .
I6 Sm2 I5 81.799(18) . .
C15 Sm2 I7 151.9(2) . .
C11 Sm2 I7 151.4(2) . .
C12 Sm2 I7 153.8(2) . .
C14 Sm2 I7 153.9(2) . .
C13 Sm2 I7 155.3(2) . .
I2 Sm2 I7 75.36(2) . .
I1 Sm2 I7 73.494(19) . .
I6 Sm2 I7 73.510(19) . .
I5 Sm2 I7 73.566(19) . .
Sm2 I2 Sm3 92.13(2) . .
C1 C2 C3 108.6(9) . .
C1 C2 C7 126.1(9) . .
C3 C2 C7 125.0(9) . .
C1 C2 Sm1 75.3(5) . .
C3 C2 Sm1 73.9(5) . .
C7 C2 Sm1 121.4(6) . .
C24 Sm3 C22 50.8(3) . .
C24 Sm3 C23 30.4(3) . .
C22 Sm3 C23 30.9(3) . .
C24 Sm3 C21 50.3(3) . .
C22 Sm3 C21 30.7(3) . .
C23 Sm3 C21 50.4(3) . .
C24 Sm3 C25 30.4(3) . .
C22 Sm3 C25 50.9(3) . .
C23 Sm3 C25 50.3(3) . .
C21 Sm3 C25 30.6(3) . .
C24 Sm3 I8A 99.2(3) . .
C22 Sm3 I8A 136.4(3) . .
C23 Sm3 I8A 129.6(3) . .
C21 Sm3 I8A 106.9(3) . .
C25 Sm3 I8A 86.8(3) . .
C24 Sm3 I8 91.6(2) . .
C22 Sm3 I8 127.0(2) . .
C23 Sm3 I8 121.9(2) . .
C21 Sm3 I8 97.7(2) . .
C25 Sm3 I8 77.5(2) . .
I8A Sm3 I8 9.45(14) . .
C24 Sm3 I2 82.5(2) . .
C22 Sm3 I2 113.7(2) . .
C23 Sm3 I2 84.6(2) . .
C21 Sm3 I2 131.7(2) . .
C25 Sm3 I2 109.6(2) . .
I8A Sm3 I2 87.57(16) . .
I8 Sm3 I2 92.17(7) . .
C24 Sm3 I3 131.2(2) . .
C22 Sm3 I3 88.2(2) . .
C23 Sm3 I3 118.8(2) . .
C21 Sm3 I3 80.9(2) . .
C25 Sm3 I3 105.4(2) . .
I8A Sm3 I3 94.71(15) . .
I8 Sm3 I3 95.62(6) . .
I2 Sm3 I3 145.00(2) . .
C24 Sm3 I7 155.5(2) . .
C22 Sm3 I7 150.3(2) . .
C23 Sm3 I7 152.3(2) . .
C21 Sm3 I7 152.7(2) . .
C25 Sm3 I7 155.7(2) . .
I8A Sm3 I7 69.4(2) . .
I8 Sm3 I7 78.55(10) . .
I2 Sm3 I7 75.58(2) . .
I3 Sm3 I7 72.67(2) . .
C24 Sm3 I6 113.8(2) . .
C22 Sm3 I6 81.8(2) . .
C23 Sm3 I6 84.9(2) . .
C21 Sm3 I6 109.3(2) . .
C25 Sm3 I6 131.6(2) . .
I8A Sm3 I6 141.5(2) . .
I8 Sm3 I6 150.83(10) . .
I2 Sm3 I6 78.12(2) . .
I3 Sm3 I6 78.594(19) . .
I7 Sm3 I6 72.42(2) . .
Sm4 I3 Sm3 92.84(2) . .
C4 C3 C2 106.5(9) . .
C4 C3 C8 127.0(9) . .
C2 C3 C8 126.1(9) . .
C4 C3 Sm1 75.4(6) . .
C2 C3 Sm1 74.7(5) . .
C8 C3 Sm1 121.2(6) . .
C34 Sm4 C33 31.1(3) . .
C34 Sm4 C32 51.2(3) . .
C33 Sm4 C32 31.1(3) . .
C34 Sm4 C31 50.8(3) . .
C33 Sm4 C31 51.1(3) . .
C32 Sm4 C31 30.9(3) . .
C34 Sm4 C35 30.4(3) . .
C33 Sm4 C35 50.6(3) . .
C32 Sm4 C35 50.6(3) . .
C31 Sm4 C35 30.3(3) . .
C34 Sm4 I4 131.7(2) . .
C33 Sm4 I4 121.6(2) . .
C32 Sm4 I4 90.7(2) . .
C31 Sm4 I4 81.1(2) . .
C35 Sm4 I4 104.3(2) . .
C34 Sm4 I3 89.5(2) . .
C33 Sm4 I3 120.4(2) . .
C32 Sm4 I3 131.7(2) . .
C31 Sm4 I3 104.4(2) . .
C35 Sm4 I3 81.2(2) . .
I4 Sm4 I3 100.18(2) . .
C34 Sm4 I6 81.6(2) . .
C33 Sm4 I6 83.7(2) . .
C32 Sm4 I6 113.2(2) . .
C31 Sm4 I6 131.3(2) . .
C35 Sm4 I6 109.2(2) . .
I4 Sm4 I6 146.38(2) . .
I3 Sm4 I6 81.874(19) . .
C34 Sm4 I5 116.9(2) . .
C33 Sm4 I5 86.8(2) . .
C32 Sm4 I5 82.5(2) . .
C31 Sm4 I5 109.3(2) . .
C35 Sm4 I5 132.7(2) . .
I4 Sm4 I5 78.956(18) . .
I3 Sm4 I5 145.72(2) . .
I6 Sm4 I5 81.015(18) . .
C34 Sm4 I7 151.3(2) . .
C33 Sm4 I7 152.0(2) . .
C32 Sm4 I7 154.2(2) . .
C31 Sm4 I7 154.8(2) . .
C35 Sm4 I7 153.3(2) . .
I4 Sm4 I7 74.98(2) . .
I3 Sm4 I7 72.91(2) . .
I6 Sm4 I7 73.646(19) . .
I5 Sm4 I7 73.847(19) . .
Sm4 I4 Sm1 92.17(2) . .
C5 C4 C3 108.8(9) . .
C5 C4 C9 124.9(10) . .
C3 C4 C9 126.1(10) . .
C5 C4 Sm1 74.9(6) . .
C3 C4 Sm1 73.8(6) . .
C9 C4 Sm1 122.0(7) . .
Sm2 I5 Sm4 88.808(18) . .
Sm2 I5 Sm1 87.103(19) . .
Sm4 I5 Sm1 87.623(19) . .
C4 C5 C1 108.6(9) . .
C4 C5 C10 125.7(10) . .
C1 C5 C10 125.2(10) . .
C4 C5 Sm1 74.7(6) . .
C1 C5 Sm1 74.7(6) . .
C10 C5 Sm1 123.5(7) . .
Sm2 I6 Sm4 90.596(18) . .
Sm2 I6 Sm3 87.512(19) . .
Sm4 I6 Sm3 88.120(19) . .
C1 C6 H6A 109.5 . .
C1 C6 H6B 109.5 . .
H6A C6 H6B 109.5 . .
C1 C6 H6C 109.5 . .
H6A C6 H6C 109.5 . .
H6B C6 H6C 109.5 . .
Sm1 I7 Sm3 173.10(3) . .
Sm1 I7 Sm4 88.21(2) . .
Sm3 I7 Sm4 88.77(2) . .
Sm1 I7 Sm2 86.68(2) . .
Sm3 I7 Sm2 86.96(2) . .
Sm4 I7 Sm2 86.65(2) . .
C2 C7 H7A 109.5 . .
C2 C7 H7B 109.5 . .
H7A C7 H7B 109.5 . .
C2 C7 H7C 109.5 . .
H7A C7 H7C 109.5 . .
H7B C7 H7C 109.5 . .
C3 C8 H8A 109.5 . .
C3 C8 H8B 109.5 . .
H8A C8 H8B 109.5 . .
C3 C8 H8C 109.5 . .
H8A C8 H8C 109.5 . .
H8B C8 H8C 109.5 . .
C4 C9 H9A 109.5 . .
C4 C9 H9B 109.5 . .
H9A C9 H9B 109.5 . .
C4 C9 H9C 109.5 . .
H9A C9 H9C 109.5 . .
H9B C9 H9C 109.5 . .
C5 C10 H10A 109.5 . .
C5 C10 H10B 109.5 . .
H10A C10 H10B 109.5 . .
C5 C10 H10C 109.5 . .
H10A C10 H10C 109.5 . .
H10B C10 H10C 109.5 . .
C15 C11 C12 106.5(10) . .
C15 C11 C16 128.5(11) . .
C12 C11 C16 124.8(11) . .
C15 C11 Sm2 74.2(6) . .
C12 C11 Sm2 74.6(6) . .
C16 C11 Sm2 120.2(7) . .
C13 C12 C11 109.1(10) . .
C13 C12 C17 123.6(11) . .
C11 C12 C17 126.7(10) . .
C13 C12 Sm2 76.2(6) . .
C11 C12 Sm2 74.4(6) . .
C17 C12 Sm2 123.0(8) . .
C12 C13 C14 108.9(10) . .
C12 C13 C18 127.7(10) . .
C14 C13 C18 122.8(10) . .
C12 C13 Sm2 73.9(6) . .
C14 C13 Sm2 74.3(6) . .
C18 C13 Sm2 125.0(7) . .
C13 C14 C15 107.0(9) . .
C13 C14 C19 124.6(10) . .
C15 C14 C19 127.7(11) . .
C13 C14 Sm2 75.3(6) . .
C15 C14 Sm2 73.4(6) . .
C19 C14 Sm2 124.3(8) . .
C11 C15 C14 108.4(10) . .
C11 C15 C20 126.6(11) . .
C14 C15 C20 124.4(11) . .
C11 C15 Sm2 74.9(6) . .
C14 C15 Sm2 75.5(6) . .
C20 C15 Sm2 122.4(7) . .
C11 C16 H16A 109.5 . .
C11 C16 H16B 109.5 . .
H16A C16 H16B 109.5 . .
C11 C16 H16C 109.5 . .
H16A C16 H16C 109.5 . .
H16B C16 H16C 109.5 . .
C12 C17 H17A 109.5 . .
C12 C17 H17B 109.5 . .
H17A C17 H17B 109.5 . .
C12 C17 H17C 109.5 . .
H17A C17 H17C 109.5 . .
H17B C17 H17C 109.5 . .
C13 C18 H18A 109.5 . .
C13 C18 H18B 109.5 . .
H18A C18 H18B 109.5 . .
C13 C18 H18C 109.5 . .
H18A C18 H18C 109.5 . .
H18B C18 H18C 109.5 . .
C14 C19 H19A 109.5 . .
C14 C19 H19B 109.5 . .
H19A C19 H19B 109.5 . .
C14 C19 H19C 109.5 . .
H19A C19 H19C 109.5 . .
H19B C19 H19C 109.5 . .
C15 C20 H20A 109.5 . .
C15 C20 H20B 109.5 . .
H20A C20 H20B 109.5 . .
C15 C20 H20C 109.5 . .
H20A C20 H20C 109.5 . .
H20B C20 H20C 109.5 . .
C25 C21 C22 108.6(9) . .
C25 C21 C26 125.0(10) . .
C22 C21 C26 125.9(10) . .
C25 C21 Sm3 75.2(6) . .
C22 C21 Sm3 74.1(6) . .
C26 C21 Sm3 123.2(7) . .
C21 C22 C23 106.7(8) . .
C21 C22 C27 126.1(10) . .
C23 C22 C27 126.5(9) . .
C21 C22 Sm3 75.2(6) . .
C23 C22 Sm3 74.8(5) . .
C27 C22 Sm3 123.2(6) . .
C24 C23 C22 108.3(9) . .
C24 C23 C28 126.7(9) . .
C22 C23 C28 124.6(9) . .
C24 C23 Sm3 74.6(5) . .
C22 C23 Sm3 74.3(5) . .
C28 C23 Sm3 122.5(6) . .
C23 C24 C25 108.9(9) . .
C23 C24 C29 125.7(9) . .
C25 C24 C29 124.9(9) . .
C23 C24 Sm3 75.0(5) . .
C25 C24 Sm3 75.9(6) . .
C29 C24 Sm3 121.6(7) . .
C24 C25 C21 107.3(9) . .
C24 C25 C30 125.8(10) . .
C21 C25 C30 125.9(10) . .
C24 C25 Sm3 73.8(6) . .
C21 C25 Sm3 74.2(6) . .
C30 C25 Sm3 126.3(7) . .
C21 C26 H26A 109.5 . .
C21 C26 H26B 109.5 . .
H26A C26 H26B 109.5 . .
C21 C26 H26C 109.5 . .
H26A C26 H26C 109.5 . .
H26B C26 H26C 109.5 . .
C22 C27 H27A 109.5 . .
C22 C27 H27B 109.5 . .
H27A C27 H27B 109.5 . .
C22 C27 H27C 109.5 . .
H27A C27 H27C 109.5 . .
H27B C27 H27C 109.5 . .
C23 C28 H28A 109.5 . .
C23 C28 H28B 109.5 . .
H28A C28 H28B 109.5 . .
C23 C28 H28C 109.5 . .
H28A C28 H28C 109.5 . .
H28B C28 H28C 109.5 . .
C24 C29 H29A 109.5 . .
C24 C29 H29B 109.5 . .
H29A C29 H29B 109.5 . .
C24 C29 H29C 109.5 . .
H29A C29 H29C 109.5 . .
H29B C29 H29C 109.5 . .
C25 C30 H30A 109.5 . .
C25 C30 H30B 109.5 . .
H30A C30 H30B 109.5 . .
C25 C30 H30C 109.5 . .
H30A C30 H30C 109.5 . .
H30B C30 H30C 109.5 . .
C35 C31 C32 107.4(9) . .
C35 C31 C36 126.1(10) . .
C32 C31 C36 125.2(9) . .
C35 C31 Sm4 74.9(5) . .
C32 C31 Sm4 73.4(5) . .
C36 C31 Sm4 127.3(7) . .
C33 C32 C31 107.9(8) . .
C33 C32 C37 126.9(10) . .
C31 C32 C37 124.7(10) . .
C33 C32 Sm4 74.2(5) . .
C31 C32 Sm4 75.7(5) . .
C37 C32 Sm4 122.6(6) . .
C34 C33 C32 107.4(9) . .
C34 C33 C38 125.9(9) . .
C32 C33 C38 126.3(9) . .
C34 C33 Sm4 74.3(5) . .
C32 C33 Sm4 74.7(5) . .
C38 C33 Sm4 122.0(6) . .
C35 C34 C33 108.1(8) . .
C35 C34 C39 125.0(9) . .
C33 C34 C39 126.3(9) . .
C35 C34 Sm4 76.5(5) . .
C33 C34 Sm4 74.6(5) . .
C39 C34 Sm4 122.4(6) . .
C34 C35 C31 109.1(9) . .
C34 C35 C40 125.4(9) . .
C31 C35 C40 125.1(10) . .
C34 C35 Sm4 73.1(5) . .
C31 C35 Sm4 74.7(5) . .
C40 C35 Sm4 124.5(6) . .
C31 C36 H36A 109.5 . .
C31 C36 H36B 109.5 . .
H36A C36 H36B 109.5 . .
C31 C36 H36C 109.5 . .
H36A C36 H36C 109.5 . .
H36B C36 H36C 109.5 . .
C32 C37 H37A 109.5 . .
C32 C37 H37B 109.5 . .
H37A C37 H37B 109.5 . .
C32 C37 H37C 109.5 . .
H37A C37 H37C 109.5 . .
H37B C37 H37C 109.5 . .
C33 C38 H38A 109.5 . .
C33 C38 H38B 109.5 . .
H38A C38 H38B 109.5 . .
C33 C38 H38C 109.5 . .
H38A C38 H38C 109.5 . .
H38B C38 H38C 109.5 . .
C34 C39 H39A 109.5 . .
C34 C39 H39B 109.5 . .
H39A C39 H39B 109.5 . .
C34 C39 H39C 109.5 . .
H39A C39 H39C 109.5 . .
H39B C39 H39C 109.5 . .
C35 C40 H40A 109.5 . .
C35 C40 H40B 109.5 . .
H40A C40 H40B 109.5 . .
C35 C40 H40C 109.5 . .
H40A C40 H40C 109.5 . .
H40B C40 H40C 109.5 . .
C44 O1 C41 106.6(9) . .
C44 O1 Sm1 130.9(6) . .
C41 O1 Sm1 121.0(7) . .
O1 C41 C42 108.2(10) . .
O1 C41 H41A 110.0 . .
C42 C41 H41A 110.1 . .
O1 C41 H41B 110.1 . .
C42 C41 H41B 110.1 . .
H41A C41 H41B 108.4 . .
C43 C42 C41 102.3(11) . .
C43 C42 H42A 111.3 . .
C41 C42 H42A 111.3 . .
C43 C42 H42B 111.3 . .
C41 C42 H42B 111.3 . .
H42A C42 H42B 109.2 . .
C42 C43 C44 105.3(12) . .
C42 C43 H43A 110.7 . .
C44 C43 H43A 110.7 . .
C42 C43 H43B 110.7 . .
C44 C43 H43B 110.7 . .
H43A C43 H43B 108.8 . .
O1 C44 C43 104.8(10) . .
O1 C44 H44A 110.8 . .
C43 C44 H44A 110.8 . .
O1 C44 H44B 110.8 . .
C43 C44 H44B 110.8 . .
H44A C44 H44B 108.9 . .
C2S C1S C6S 120.0 . .
C2S C1S H1SA 120.0 . .
C6S C1S H1SA 120.0 . .
C1S C2S C3S 120.0 . .
C1S C2S H2SA 120.0 . .
C3S C2S H2SA 120.0 . .
C2S C3S C4S 120.0 . .
C2S C3S H3SA 120.0 . .
C4S C3S H3SA 120.0 . .
C5S C4S C3S 120.0 . .
C5S C4S H4SA 120.0 . .
C3S C4S H4SA 120.0 . .
C4S C5S C6S 120.0 . .
C4S C5S H5SA 120.0 . .
C6S C5S H5SA 120.0 . .
C5S C6S C1S 120.0 . .
C5S C6S H6SA 120.0 . .
C1S C6S H6SA 120.0 . .
C8S C7S C12S 120.0 . .
C8S C7S H7SA 120.0 . .
C12S C7S H7SA 120.0 . .
C9S C8S C7S 120.0 . .
C9S C8S H8SA 120.0 . .
C7S C8S H8SA 120.0 . .
C10S C9S C8S 120.0 . .
C10S C9S H9SA 120.0 . .
C8S C9S H9SA 120.0 . .
C9S C10S C11S 120.0 . .
C9S C10S H10D 120.0 . .
C11S C10S H10D 120.0 . .
C12S C11S C10S 120.0 . .
C12S C11S H11A 120.0 . .
C10S C11S H11A 120.0 . .
C11S C12S C7S 120.0 . .
C11S C12S H12A 120.0 . .
C7S C12S H12A 120.0 . .
C15S C13S C14S 127(2) 3_666 .
C15S C13S H13A 116.3 3_666 .
C14S C13S H13A 116.3 . .
C15S C14S C13S 118.7(19) . .
C15S C14S H14A 120.7 . .
C13S C14S H14A 120.7 . .
C14S C15S C13S 114(2) . 3_666
C14S C15S H15A 123.1 . .
C13S C15S H15A 123.1 3_666 .

loop_
_geom_bond_atom_site_label_1
_geom_bond_atom_site_label_2
_geom_bond_distance
_geom_bond_site_symmetry_2
Sm1 O1 2.378(7) .
Sm1 C3 2.655(10) .
Sm1 C2 2.665(9) .
Sm1 C4 2.676(10) .
Sm1 C5 2.679(10) .
Sm1 C1 2.680(9) .
Sm1 I1 3.1622(7) .
Sm1 I4 3.1739(7) .
Sm1 I7 3.2165(9) .
Sm1 I5 3.2862(8) .
I1 Sm2 3.1336(7) .
C1 C2 1.405(14) .
C1 C5 1.417(14) .
C1 C6 1.525(13) .
Sm2 C15 2.659(11) .
Sm2 C11 2.668(11) .
Sm2 C12 2.670(10) .
Sm2 C14 2.686(11) .
Sm2 C13 2.699(9) .
Sm2 I2 3.1058(8) .
Sm2 I6 3.1871(7) .
Sm2 I5 3.2439(7) .
Sm2 I7 3.3381(10) .
I2 Sm3 3.1868(8) .
C2 C3 1.438(13) .
C2 C7 1.499(14) .
Sm3 C24 2.666(10) .
Sm3 C22 2.666(9) .
Sm3 C23 2.671(9) .
Sm3 C21 2.680(10) .
Sm3 C25 2.693(10) .
Sm3 I8A 2.960(7) .
Sm3 I8 3.015(3) .
Sm3 I3 3.1965(8) .
Sm3 I7 3.2474(9) .
Sm3 I6 3.3632(8) .
I3 Sm4 3.1236(8) .
C3 C4 1.417(15) .
C3 C8 1.485(14) .
Sm4 C34 2.651(8) .
Sm4 C33 2.656(9) .
Sm4 C32 2.662(9) .
Sm4 C31 2.693(9) .
Sm4 C35 2.695(9) .
Sm4 I4 3.1206(8) .
Sm4 I6 3.2190(7) .
Sm4 I5 3.2635(7) .
Sm4 I7 3.2981(9) .
C4 C5 1.401(15) .
C4 C9 1.511(14) .
C5 C10 1.510(15) .
C6 H6A 0.9800 .
C6 H6B 0.9800 .
C6 H6C 0.9800 .
C7 H7A 0.9800 .
C7 H7B 0.9800 .
C7 H7C 0.9800 .
C8 H8A 0.9800 .
C8 H8B 0.9800 .
C8 H8C 0.9800 .
C9 H9A 0.9800 .
C9 H9B 0.9800 .
C9 H9C 0.9800 .
C10 H10A 0.9800 .
C10 H10B 0.9800 .
C10 H10C 0.9800 .
C11 C15 1.415(16) .
C11 C12 1.430(16) .
C11 C16 1.479(16) .
C12 C13 1.385(14) .
C12 C17 1.496(15) .
C13 C14 1.410(14) .
C13 C18 1.523(15) .
C14 C15 1.432(15) .
C14 C19 1.507(15) .
C15 C20 1.518(16) .
C16 H16A 0.9800 .
C16 H16B 0.9800 .
C16 H16C 0.9800 .
C17 H17A 0.9800 .
C17 H17B 0.9800 .
C17 H17C 0.9800 .
C18 H18A 0.9800 .
C18 H18B 0.9800 .
C18 H18C 0.9800 .
C19 H19A 0.9800 .
C19 H19B 0.9800 .
C19 H19C 0.9800 .
C20 H20A 0.9800 .
C20 H20B 0.9800 .
C20 H20C 0.9800 .
C21 C25 1.416(14) .
C21 C22 1.417(14) .
C21 C26 1.493(15) .
C22 C23 1.422(14) .
C22 C27 1.483(13) .
C23 C24 1.398(13) .
C23 C28 1.523(14) .
C24 C25 1.403(15) .
C24 C29 1.532(14) .
C25 C30 1.511(14) .
C26 H26A 0.9800 .
C26 H26B 0.9800 .
C26 H26C 0.9800 .
C27 H27A 0.9800 .
C27 H27B 0.9800 .
C27 H27C 0.9800 .
C28 H28A 0.9800 .
C28 H28B 0.9800 .
C28 H28C 0.9800 .
C29 H29A 0.9800 .
C29 H29B 0.9800 .
C29 H29C 0.9800 .
C30 H30A 0.9800 .
C30 H30B 0.9800 .
C30 H30C 0.9800 .
C31 C35 1.410(13) .
C31 C32 1.428(14) .
C31 C36 1.505(14) .
C32 C33 1.425(14) .
C32 C37 1.503(14) .
C33 C34 1.424(14) .
C33 C38 1.515(15) .
C34 C35 1.403(14) .
C34 C39 1.500(13) .
C35 C40 1.522(14) .
C36 H36A 0.9800 .
C36 H36B 0.9800 .
C36 H36C 0.9800 .
C37 H37A 0.9800 .
C37 H37B 0.9800 .
C37 H37C 0.9800 .
C38 H38A 0.9800 .
C38 H38B 0.9800 .
C38 H38C 0.9800 .
C39 H39A 0.9800 .
C39 H39B 0.9800 .
C39 H39C 0.9800 .
C40 H40A 0.9800 .
C40 H40B 0.9800 .
C40 H40C 0.9800 .
O1 C44 1.450(12) .
O1 C41 1.453(12) .
C41 C42 1.462(14) .
C41 H41A 0.9900 .
C41 H41B 0.9900 .
C42 C43 1.457(14) .
C42 H42A 0.9900 .
C42 H42B 0.9900 .
C43 C44 1.476(13) .
C43 H43A 0.9900 .
C43 H43B 0.9900 .
C44 H44A 0.9900 .
C44 H44B 0.9900 .
C1S C2S 1.3900 .
C1S C6S 1.3900 .
C1S H1SA 0.9500 .
C2S C3S 1.3900 .
C2S H2SA 0.9500 .
C3S C4S 1.3900 .
C3S H3SA 0.9500 .
C4S C5S 1.3900 .
C4S H4SA 0.9500 .
C5S C6S 1.3900 .
C5S H5SA 0.9500 .
C6S H6SA 0.9500 .
C7S C8S 1.3900 .
C7S C12S 1.3900 .
C7S H7SA 0.9500 .
C8S C9S 1.3900 .
C8S H8SA 0.9500 .
C9S C10S 1.3900 .
C9S H9SA 0.9500 .
C10S C11S 1.3900 .
C10S H10D 0.9500 .
C11S C12S 1.3900 .
C11S H11A 0.9500 .
C12S H12A 0.9500 .
C13S C15S 1.393(4) 3_666
C13S C14S 1.396(5) .
C13S H13A 0.9500 .
C14S C15S 1.391(5) .
C14S H14A 0.9500 .
C15S C13S 1.393(4) 3_666
C15S H15A 0.9500 .

loop_
_geom_torsion_atom_site_label_1
_geom_torsion_atom_site_label_2
_geom_torsion_atom_site_label_3
_geom_torsion_atom_site_label_4
_geom_torsion
_geom_torsion_site_symmetry_1
_geom_torsion_site_symmetry_4
C5 C1 C2 C3 -0.7(11) . .
C6 C1 C2 C3 -170.5(9) . .
Sm1 C1 C2 C3 67.0(6) . .
C5 C1 C2 C7 173.8(9) . .
C6 C1 C2 C7 4.0(15) . .
Sm1 C1 C2 C7 -118.4(9) . .
C5 C1 C2 Sm1 -67.8(7) . .
C6 C1 C2 Sm1 122.4(9) . .
C1 C2 C3 C4 1.3(11) . .
C7 C2 C3 C4 -173.3(9) . .
Sm1 C2 C3 C4 69.3(7) . .
C1 C2 C3 C8 174.2(9) . .
C7 C2 C3 C8 -0.4(15) . .
Sm1 C2 C3 C8 -117.8(10) . .
C1 C2 C3 Sm1 -68.0(7) . .
C7 C2 C3 Sm1 117.4(9) . .
C2 C3 C4 C5 -1.4(11) . .
C8 C3 C4 C5 -174.3(10) . .
Sm1 C3 C4 C5 67.4(7) . .
C2 C3 C4 C9 173.1(10) . .
C8 C3 C4 C9 0.3(17) . .
Sm1 C3 C4 C9 -118.1(10) . .
C2 C3 C4 Sm1 -68.8(6) . .
C8 C3 C4 Sm1 118.3(10) . .
C3 C4 C5 C1 1.0(12) . .
C9 C4 C5 C1 -173.6(10) . .
Sm1 C4 C5 C1 67.6(7) . .
C3 C4 C5 C10 172.9(10) . .
C9 C4 C5 C10 -1.8(17) . .
Sm1 C4 C5 C10 -120.5(10) . .
C3 C4 C5 Sm1 -66.6(7) . .
C9 C4 C5 Sm1 118.8(10) . .
C2 C1 C5 C4 -0.2(11) . .
C6 C1 C5 C4 169.6(9) . .
Sm1 C1 C5 C4 -67.6(7) . .
C2 C1 C5 C10 -172.1(10) . .
C6 C1 C5 C10 -2.3(17) . .
Sm1 C1 C5 C10 120.5(11) . .
C2 C1 C5 Sm1 67.5(7) . .
C6 C1 C5 Sm1 -122.7(10) . .
C15 C11 C12 C13 1.1(12) . .
C16 C11 C12 C13 -174.6(10) . .
Sm2 C11 C12 C13 69.0(8) . .
C15 C11 C12 C17 172.3(11) . .
C16 C11 C12 C17 -3.4(18) . .
Sm2 C11 C12 C17 -119.8(12) . .
C15 C11 C12 Sm2 -67.9(7) . .
C16 C11 C12 Sm2 116.4(11) . .
C11 C12 C13 C14 -1.1(12) . .
C17 C12 C13 C14 -172.7(11) . .
Sm2 C12 C13 C14 66.7(8) . .
C11 C12 C13 C18 170.2(11) . .
C17 C12 C13 C18 -1.4(19) . .
Sm2 C12 C13 C18 -122.0(11) . .
C11 C12 C13 Sm2 -67.8(7) . .
C17 C12 C13 Sm2 120.6(12) . .
C12 C13 C14 C15 0.7(12) . .
C18 C13 C14 C15 -171.1(10) . .
Sm2 C13 C14 C15 67.1(7) . .
C12 C13 C14 C19 171.9(11) . .
C18 C13 C14 C19 0.1(17) . .
Sm2 C13 C14 C19 -121.7(11) . .
C12 C13 C14 Sm2 -66.4(8) . .
C18 C13 C14 Sm2 121.8(10) . .
C12 C11 C15 C14 -0.6(12) . .
C16 C11 C15 C14 174.9(11) . .
Sm2 C11 C15 C14 -68.8(8) . .
C12 C11 C15 C20 -172.5(10) . .
C16 C11 C15 C20 3.0(18) . .
Sm2 C11 C15 C20 119.4(11) . .
C12 C11 C15 Sm2 68.1(7) . .
C16 C11 C15 Sm2 -116.4(11) . .
C13 C14 C15 C11 0.0(12) . .
C19 C14 C15 C11 -170.9(11) . .
Sm2 C14 C15 C11 68.4(7) . .
C13 C14 C15 C20 172.1(10) . .
C19 C14 C15 C20 1.2(18) . .
Sm2 C14 C15 C20 -119.5(11) . .
C13 C14 C15 Sm2 -68.4(7) . .
C19 C14 C15 Sm2 120.8(11) . .
C25 C21 C22 C23 0.8(11) . .
C26 C21 C22 C23 -171.6(10) . .
Sm3 C21 C22 C23 68.7(6) . .
C25 C21 C22 C27 171.6(9) . .
C26 C21 C22 C27 -0.8(16) . .
Sm3 C21 C22 C27 -120.5(10) . .
C25 C21 C22 Sm3 -67.9(7) . .
C26 C21 C22 Sm3 119.7(10) . .
C21 C22 C23 C24 -1.5(11) . .
C27 C22 C23 C24 -172.3(9) . .
Sm3 C22 C23 C24 67.4(7) . .
C21 C22 C23 C28 172.1(9) . .
C27 C22 C23 C28 1.3(15) . .
Sm3 C22 C23 C28 -119.0(9) . .
C21 C22 C23 Sm3 -69.0(7) . .
C27 C22 C23 Sm3 120.2(10) . .
C22 C23 C24 C25 1.7(11) . .
C28 C23 C24 C25 -171.7(9) . .
Sm3 C23 C24 C25 69.0(7) . .
C22 C23 C24 C29 174.3(9) . .
C28 C23 C24 C29 0.9(16) . .
Sm3 C23 C24 C29 -118.4(10) . .
C22 C23 C24 Sm3 -67.3(7) . .
C28 C23 C24 Sm3 119.3(9) . .
C23 C24 C25 C21 -1.2(11) . .
C29 C24 C25 C21 -173.9(9) . .
Sm3 C24 C25 C21 67.2(7) . .
C23 C24 C25 C30 168.2(10) . .
C29 C24 C25 C30 -4.5(17) . .
Sm3 C24 C25 C30 -123.4(11) . .
C23 C24 C25 Sm3 -68.4(7) . .
C29 C24 C25 Sm3 118.9(10) . .
C22 C21 C25 C24 0.3(12) . .
C26 C21 C25 C24 172.7(10) . .
Sm3 C21 C25 C24 -66.9(7) . .
C22 C21 C25 C30 -169.2(10) . .
C26 C21 C25 C30 3.3(17) . .
Sm3 C21 C25 C30 123.7(10) . .
C22 C21 C25 Sm3 67.1(7) . .
C26 C21 C25 Sm3 -120.4(10) . .
C35 C31 C32 C33 0.0(10) . .
C36 C31 C32 C33 -167.9(9) . .
Sm4 C31 C32 C33 67.8(6) . .
C35 C31 C32 C37 172.3(9) . .
C36 C31 C32 C37 4.3(15) . .
Sm4 C31 C32 C37 -120.0(9) . .
C35 C31 C32 Sm4 -67.8(6) . .
C36 C31 C32 Sm4 124.2(9) . .
C31 C32 C33 C34 -1.2(10) . .
C37 C32 C33 C34 -173.2(9) . .
Sm4 C32 C33 C34 67.6(6) . .
C31 C32 C33 C38 172.4(9) . .
C37 C32 C33 C38 0.4(15) . .
Sm4 C32 C33 C38 -118.8(9) . .
C31 C32 C33 Sm4 -68.8(7) . .
C37 C32 C33 Sm4 119.2(9) . .
C32 C33 C34 C35 1.9(10) . .
C38 C33 C34 C35 -171.7(9) . .
Sm4 C33 C34 C35 69.9(6) . .
C32 C33 C34 C39 172.9(8) . .
C38 C33 C34 C39 -0.8(15) . .
Sm4 C33 C34 C39 -119.2(9) . .
C32 C33 C34 Sm4 -67.9(6) . .
C38 C33 C34 Sm4 118.4(9) . .
C33 C34 C35 C31 -1.9(10) . .
C39 C34 C35 C31 -173.0(8) . .
Sm4 C34 C35 C31 66.6(6) . .
C33 C34 C35 C40 170.7(8) . .
C39 C34 C35 C40 -0.4(14) . .
Sm4 C34 C35 C40 -120.7(9) . .
C33 C34 C35 Sm4 -68.5(6) . .
C39 C34 C35 Sm4 120.4(9) . .
C32 C31 C35 C34 1.2(10) . .
C36 C31 C35 C34 169.0(9) . .
Sm4 C31 C35 C34 -65.5(6) . .
C32 C31 C35 C40 -171.5(9) . .
C36 C31 C35 C40 -3.7(15) . .
Sm4 C31 C35 C40 121.8(9) . .
C32 C31 C35 Sm4 66.7(6) . .
C36 C31 C35 Sm4 -125.4(10) . .
C44 O1 C41 C42 7.2(16) . .
Sm1 O1 C41 C42 -160.2(9) . .
O1 C41 C42 C43 -26.5(17) . .
C41 C42 C43 C44 35.6(17) . .
C41 O1 C44 C43 15.1(15) . .
Sm1 O1 C44 C43 -179.3(9) . .
C42 C43 C44 O1 -32.0(16) . .
C6S C1S C2S C3S 0.0 . .
C1S C2S C3S C4S 0.0 . .
C2S C3S C4S C5S 0.0 . .
C3S C4S C5S C6S 0.0 . .
C4S C5S C6S C1S 0.0 . .
C2S C1S C6S C5S 0.0 . .
C12S C7S C8S C9S 0.0 . .
C7S C8S C9S C10S 0.0 . .
C8S C9S C10S C11S 0.0 . .
C9S C10S C11S C12S 0.0 . .
C10S C11S C12S C7S 0.0 . .
C8S C7S C12S C11S 0.0 . .
C15S C13S C14S C15S -1(4) 3_666 .
C13S C14S C15S C13S 1(3) . 3_666
